data_4311339
loop_
_publ_author_name
'Yu-Bin Dong'
'Peng Wang'
'Ru-Qi Huang'
'Mark D. Smith'

_publ_section_title
;
 Syntheses and Structures of Ag(I)-Containing Coordination Polymers and
 Co(II)-Containing Supramolecular Complex Based on Novel Fulvene Ligands
;
_journal_name_full 'Inorganic Chemistry'
_journal_page_first 4727
_journal_page_last 4739
_journal_paper_doi 10.1021/ic0495517
_journal_volume 43
_journal_year 2004
_chemical_formula_sum 'C31 H24 Ag F6 N4 Sb'
_chemical_formula_weight 796.16
_chemical_name_systematic
; 
 ? 
;
_space_group_IT_number 85
_symmetry_cell_setting tetragonal
_symmetry_space_group_name_Hall '-P 4a'
_symmetry_space_group_name_H-M 'P 4/n :2'
_atom_sites_solution_hydrogens geom
_atom_sites_solution_primary direct
_atom_sites_solution_secondary difmap
_audit_creation_method SHELXL-97
_cell_angle_alpha 90.00
_cell_angle_beta 90.00
_cell_angle_gamma 90.00
_cell_formula_units_Z 8
_cell_length_a 26.2633(7)
_cell_length_b 26.2633(7)
_cell_length_c 9.3983(5)
_cell_measurement_reflns_used 7259
_cell_measurement_temperature 150(2)
_cell_measurement_theta_max 24.112
_cell_measurement_theta_min 2.302
_cell_volume 6482.6(4)
_computing_cell_refinement 'SAINT+ NT V6.22 (Bruker, 2001)'
_computing_data_collection 'SMART NT V5.625 (Bruker, 1998)'
_computing_data_reduction 'SAINT+ NT V6.22'
_computing_molecular_graphics 'SHELXTL V6.1 (Sheldrick, 2000)'
_computing_publication_material 'SHELXTL V6.1'
_computing_structure_refinement 'SHELXL-97 (Sheldrick, 1997)'
_computing_structure_solution 'SHELXS-97 (Sheldrick, 1990)'
_diffrn_ambient_temperature 150(2)
_diffrn_measured_fraction_theta_full 0.998
_diffrn_measured_fraction_theta_max 0.998
_diffrn_measurement_device_type 'Bruker SMART APEX CCD diffractometer'
_diffrn_measurement_method 'omega scans'
_diffrn_radiation_monochromator graphite
_diffrn_radiation_source 'fine-focus sealed tube'
_diffrn_radiation_type MoK\a
_diffrn_radiation_wavelength 0.71073
_diffrn_reflns_av_R_equivalents 0.0362
_diffrn_reflns_av_sigmaI/netI 0.0259
_diffrn_reflns_limit_h_max 30
_diffrn_reflns_limit_h_min -30
_diffrn_reflns_limit_k_max 30
_diffrn_reflns_limit_k_min -28
_diffrn_reflns_limit_l_max 10
_diffrn_reflns_limit_l_min -10
_diffrn_reflns_number 28278
_diffrn_reflns_theta_full 24.14
_diffrn_reflns_theta_max 24.14
_diffrn_reflns_theta_min 1.55
_diffrn_standards_decay_% 0
_exptl_absorpt_coefficient_mu 1.498
_exptl_absorpt_correction_T_max 1.0000
_exptl_absorpt_correction_T_min 0.6789
_exptl_absorpt_correction_type multi-scan
_exptl_absorpt_process_details '(SADABS, Bruker, 2001)'
_exptl_crystal_colour yellow
_exptl_crystal_density_diffrn 1.632
_exptl_crystal_density_method 'not measured'
_exptl_crystal_description needle
_exptl_crystal_F_000 3120
_exptl_crystal_size_max 0.42
_exptl_crystal_size_mid 0.24
_exptl_crystal_size_min 0.20
_refine_diff_density_max 1.938
_refine_diff_density_min -0.442
_refine_diff_density_rms 0.143
_refine_ls_extinction_method none
_refine_ls_goodness_of_fit_ref 1.079
_refine_ls_hydrogen_treatment constr
_refine_ls_matrix_type full
_refine_ls_number_parameters 429
_refine_ls_number_reflns 5171
_refine_ls_number_restraints 46
_refine_ls_restrained_S_all 1.075
_refine_ls_R_factor_all 0.0540
_refine_ls_R_factor_gt 0.0479
_refine_ls_shift/su_max 0.002
_refine_ls_shift/su_mean 0.000
_refine_ls_structure_factor_coef Fsqd
_refine_ls_weighting_details 'calc w=1/[\s^2^(Fo^2^)+(0.0722P)^2^+15.9880P] where P=(Fo^2^+2Fc^2^)/3'
_refine_ls_weighting_scheme calc
_refine_ls_wR_factor_gt 0.1262
_refine_ls_wR_factor_ref 0.1299
_reflns_number_gt 4539
_reflns_number_total 5171
_reflns_threshold_expression >2sigma(I)
_cod_data_source_file ic0495517si20040528_015556_6.cif
_cod_data_source_block 4
_cod_depositor_comments
;
The following automatic conversions were performed:
'_symmetry_cell_setting' value 'Tetragonal' changed to 'tetragonal'
according to '/home/saulius/struct/CIF-dictionaries/cif_core.dic'
dictionary named 'cif_core.dic' version 2.4.1 from 2010-06-29.

Automatic conversion script
Id: cif_fix_enum 1527 2010-12-29 10:47:43Z saulius 
;
_cod_original_sg_symbol_H-M 'P 4/n'
_cod_database_code 4311339

loop_
_symmetry_equiv_pos_as_xyz
'x, y, z'
'-x+1/2, -y+1/2, z'
'-y+1/2, x, z'
'y, -x+1/2, z'
'-x, -y, -z'
'x-1/2, y-1/2, -z'
'y-1/2, -x, -z'
'-y, x-1/2, -z'

loop_
_atom_site_label
_atom_site_type_symbol
_atom_site_fract_x
_atom_site_fract_y
_atom_site_fract_z
_atom_site_U_iso_or_equiv
_atom_site_adp_type
_atom_site_occupancy
_atom_site_symmetry_multiplicity
_atom_site_calc_flag
_atom_site_refinement_flags
_atom_site_disorder_assembly
_atom_site_disorder_group
Ag1 Ag 0.215202(13) 0.581135(14) 0.73313(5) 0.03880(16) Uani 1 1 d . . .
C1 C 0.05031(18) 0.61952(17) 0.7599(5) 0.0261(10) Uani 1 1 d . A .
C2 C 0.01226(18) 0.65553(18) 0.7763(5) 0.0330(11) Uani 1 1 d . A .
H2 H 0.0170 0.6914 0.7808 0.040 Uiso 1 1 calc R . .
C3 C -0.03494(19) 0.62960(19) 0.7852(5) 0.0324(11) Uani 1 1 d . . .
C4 C -0.02654(17) 0.57738(18) 0.7726(5) 0.0279(10) Uani 1 1 d . A .
H4 H -0.0519 0.5516 0.7743 0.033 Uiso 1 1 calc R . .
C5 C 0.02636(18) 0.56952(17) 0.7570(5) 0.0263(10) Uani 1 1 d . . .
C6 C 0.10271(18) 0.62189(17) 0.7436(5) 0.0262(10) Uani 1 1 d . . .
C7 C 0.13067(17) 0.67191(17) 0.7454(5) 0.0270(10) Uani 1 1 d . A .
C8 C 0.14031(17) 0.69577(17) 0.8732(5) 0.0317(11) Uani 1 1 d . . .
H8 H 0.1291 0.6808 0.9597 0.038 Uiso 1 1 calc R A .
C9 C 0.16629(18) 0.74162(17) 0.8753(5) 0.0326(11) Uani 1 1 d . A .
H9 H 0.1733 0.7581 0.9631 0.039 Uiso 1 1 calc R . .
C10 C 0.18185(17) 0.76306(17) 0.7490(5) 0.0265(10) Uani 1 1 d . . .
C11 C 0.17081(18) 0.74006(18) 0.6200(5) 0.0327(11) Uani 1 1 d . A .
H11 H 0.1809 0.7556 0.5332 0.039 Uiso 1 1 calc R . .
C12 C 0.14495(17) 0.69407(17) 0.6190(5) 0.0308(10) Uani 1 1 d . . .
H12 H 0.1371 0.6779 0.5312 0.037 Uiso 1 1 calc R A .
C13 C 0.21071(18) 0.80977(19) 0.7502(5) 0.0300(11) Uani 1 1 d . A .
C14 C 0.05685(17) 0.52783(17) 0.7355(5) 0.0266(10) Uani 1 1 d . A .
C15 C 0.03713(17) 0.47435(17) 0.7287(5) 0.0262(10) Uani 1 1 d . . .
C16 C 0.0223(2) 0.45092(18) 0.8534(6) 0.0370(12) Uani 1 1 d . A .
H16 H 0.0254 0.4683 0.9416 0.044 Uiso 1 1 calc R . .
C17 C 0.0029(2) 0.40169(19) 0.8491(6) 0.0415(13) Uani 1 1 d . . .
H17 H -0.0075 0.3851 0.9340 0.050 Uiso 1 1 calc R A .
C18 C -0.00084(19) 0.37717(19) 0.7190(6) 0.0358(12) Uani 1 1 d . A .
C19 C 0.01389(19) 0.40039(18) 0.5940(6) 0.0368(12) Uani 1 1 d . . .
H19 H 0.0109 0.3830 0.5058 0.044 Uiso 1 1 calc R A .
C20 C 0.03329(19) 0.44980(18) 0.5988(6) 0.0348(11) Uani 1 1 d . A .
H20 H 0.0437 0.4664 0.5139 0.042 Uiso 1 1 calc R . .
C21 C -0.0201(2) 0.3260(2) 0.7164(7) 0.0449(14) Uani 1 1 d . . .
C22 C 0.14301(18) 0.49189(19) 0.7000(6) 0.0351(12) Uani 1 1 d . A .
C23 C 0.1572(2) 0.4631(2) 0.8109(7) 0.0517(15) Uani 1 1 d . . .
H23 H 0.1428 0.4690 0.9023 0.062 Uiso 1 1 calc R . .
C24 C 0.1935(3) 0.4242(3) 0.7918(9) 0.071(2) Uani 1 1 d . . .
H24 H 0.2052 0.4046 0.8701 0.086 Uiso 1 1 calc R . .
C25 C 0.2115(3) 0.4154(3) 0.6571(9) 0.069(2) Uani 1 1 d . . .
H25 H 0.2345 0.3881 0.6416 0.082 Uiso 1 1 calc R . .
C26 C 0.1972(2) 0.4448(3) 0.5460(8) 0.0655(19) Uani 1 1 d . . .
H26 H 0.2111 0.4389 0.4542 0.079 Uiso 1 1 calc R . .
C27 C 0.1620(2) 0.4837(2) 0.5666(7) 0.0541(15) Uani 1 1 d . . .
H27 H 0.1514 0.5044 0.4890 0.065 Uiso 1 1 calc R . .
C28A C -0.0864(2) 0.65598(19) 0.8009(7) 0.0447(14) Uani 0.799(15) 1 d PD A 1
C29A C -0.0820(3) 0.7049(4) 0.8762(17) 0.145(9) Uani 0.799(15) 1 d PD A 1
H29A H -0.1142 0.7235 0.8689 0.218 Uiso 0.799(15) 1 calc PR A 1
H29B H -0.0546 0.7252 0.8332 0.218 Uiso 0.799(15) 1 calc PR A 1
H29C H -0.0741 0.6987 0.9766 0.218 Uiso 0.799(15) 1 calc PR A 1
C30A C -0.1242(3) 0.6232(4) 0.8709(18) 0.137(8) Uani 0.799(15) 1 d PD A 1
H30A H -0.1146 0.6182 0.9707 0.205 Uiso 0.799(15) 1 calc PR A 1
H30B H -0.1254 0.5901 0.8226 0.205 Uiso 0.799(15) 1 calc PR A 1
H30C H -0.1578 0.6393 0.8661 0.205 Uiso 0.799(15) 1 calc PR A 1
C31A C -0.1057(5) 0.6676(6) 0.6519(12) 0.145(9) Uani 0.799(15) 1 d PD A 1
H31A H -0.1375 0.6871 0.6582 0.218 Uiso 0.799(15) 1 calc PR A 1
H31B H -0.1121 0.6356 0.6012 0.218 Uiso 0.799(15) 1 calc PR A 1
H31C H -0.0802 0.6875 0.6003 0.218 Uiso 0.799(15) 1 calc PR A 1
C28B C -0.0864(2) 0.65598(19) 0.8009(7) 0.0447(14) Uani 0.201(15) 1 d PD A 2
C29B C -0.1284(13) 0.6230(12) 0.751(4) 0.086(15) Uiso 0.201(15) 1 d PD A 2
H29D H -0.1600 0.6429 0.7467 0.130 Uiso 0.201(15) 1 calc PR A 2
H29E H -0.1329 0.5947 0.8180 0.130 Uiso 0.201(15) 1 calc PR A 2
H29F H -0.1204 0.6097 0.6567 0.130 Uiso 0.201(15) 1 calc PR A 2
C30B C -0.0880(10) 0.7048(7) 0.723(3) 0.038(8) Uiso 0.201(15) 1 d PD A 2
H30D H -0.0878 0.6981 0.6200 0.057 Uiso 0.201(15) 1 calc PR A 2
H30E H -0.0583 0.7254 0.7480 0.057 Uiso 0.201(15) 1 calc PR A 2
H30F H -0.1192 0.7233 0.7478 0.057 Uiso 0.201(15) 1 calc PR A 2
C31B C -0.0938(14) 0.6672(12) 0.9551(14) 0.077(13) Uiso 0.201(15) 1 d PD A 2
H31D H -0.0802 0.7011 0.9767 0.115 Uiso 0.201(15) 1 calc PR A 2
H31E H -0.0757 0.6416 1.0120 0.115 Uiso 0.201(15) 1 calc PR A 2
H31F H -0.1302 0.6661 0.9778 0.115 Uiso 0.201(15) 1 calc PR A 2
N1 N 0.23506(16) 0.84579(16) 0.7506(4) 0.0332(10) Uani 1 1 d . . .
N2 N 0.13154(14) 0.58077(14) 0.7239(4) 0.0291(9) Uani 1 1 d . A .
N3 N 0.10761(14) 0.53436(14) 0.7206(4) 0.0280(9) Uani 1 1 d . . .
N4 N -0.03495(19) 0.28493(18) 0.7157(6) 0.0562(14) Uani 1 1 d . A .
Sb1A Sb 0.145513(16) 0.556659(15) 0.17738(5) 0.04434(17) Uani 0.93 1 d PD B 3
F1A F 0.1907(2) 0.5780(2) 0.3182(5) 0.0954(18) Uani 0.93 1 d PD B 3
F2A F 0.09738(14) 0.54037(15) 0.3181(4) 0.0560(9) Uani 0.93 1 d PD B 3
F3A F 0.1189(2) 0.62284(15) 0.1646(5) 0.0760(13) Uani 0.93 1 d PD B 3
F4A F 0.09917(13) 0.53456(14) 0.0388(4) 0.0535(9) Uani 0.93 1 d PD B 3
F5A F 0.19216(15) 0.57306(16) 0.0327(4) 0.0706(12) Uani 0.93 1 d PD B 3
F6A F 0.17239(16) 0.49127(16) 0.1889(6) 0.0757(14) Uani 0.93 1 d PD B 3
Sb1B Sb 0.1481(3) 0.5556(3) 0.2956(10) 0.080(2) Uiso 0.07 1 d PD C 4
F1B F 0.1957(12) 0.5714(16) 0.436(3) 0.084(16) Uiso 0.07 1 d PD C 4
F2B F 0.1022(12) 0.5353(15) 0.439(3) 0.079(15) Uiso 0.07 1 d PD C 4
F3B F 0.1229(17) 0.6223(8) 0.305(5) 0.11(2) Uiso 0.07 1 d PD C 4
F4B F 0.0985(13) 0.5391(17) 0.160(4) 0.12(2) Uiso 0.07 1 d PD C 4
F5B F 0.1925(14) 0.5760(17) 0.150(4) 0.13(3) Uiso 0.07 1 d PD C 4
F6B F 0.1736(18) 0.4896(9) 0.286(5) 0.13(3) Uiso 0.07 1 d PD C 4

loop_
_atom_site_aniso_label
_atom_site_aniso_U_11
_atom_site_aniso_U_22
_atom_site_aniso_U_33
_atom_site_aniso_U_23
_atom_site_aniso_U_13
_atom_site_aniso_U_12
Ag1 0.0183(2) 0.0276(2) 0.0705(3) 0.00178(18) 0.00057(17) -0.00042(14)
C1 0.024(2) 0.019(2) 0.035(3) 0.0041(18) 0.0002(19) -0.0044(18)
C2 0.028(3) 0.022(2) 0.049(3) 0.002(2) 0.000(2) -0.002(2)
C3 0.027(3) 0.029(3) 0.041(3) 0.003(2) 0.002(2) 0.001(2)
C4 0.020(2) 0.028(2) 0.036(3) 0.001(2) -0.0007(19) -0.0046(19)
C5 0.027(2) 0.023(2) 0.029(2) -0.0003(19) 0.0022(19) -0.0034(19)
C6 0.027(2) 0.022(2) 0.029(3) -0.0015(19) -0.0008(19) -0.0014(19)
C7 0.017(2) 0.021(2) 0.043(3) 0.001(2) -0.0017(19) -0.0003(18)
C8 0.028(2) 0.028(2) 0.040(3) 0.003(2) 0.003(2) -0.0044(19)
C9 0.035(3) 0.026(2) 0.036(3) -0.003(2) -0.001(2) -0.005(2)
C10 0.021(2) 0.019(2) 0.039(3) 0.0003(19) 0.0016(19) 0.0006(18)
C11 0.032(3) 0.030(2) 0.036(3) 0.000(2) 0.004(2) -0.005(2)
C12 0.031(2) 0.027(2) 0.035(3) -0.002(2) 0.001(2) -0.0056(19)
C13 0.025(2) 0.028(3) 0.037(3) -0.001(2) 0.002(2) -0.002(2)
C14 0.024(2) 0.025(2) 0.031(3) 0.0010(19) 0.0001(19) -0.0055(19)
C15 0.022(2) 0.019(2) 0.038(3) 0.0018(19) 0.0034(19) -0.0012(18)
C16 0.044(3) 0.028(3) 0.038(3) -0.004(2) 0.003(2) -0.006(2)
C17 0.048(3) 0.028(3) 0.048(3) 0.008(2) 0.010(3) -0.012(2)
C18 0.032(3) 0.023(2) 0.052(3) -0.003(2) -0.001(2) -0.006(2)
C19 0.040(3) 0.028(2) 0.042(3) -0.005(2) -0.005(2) -0.008(2)
C20 0.039(3) 0.029(2) 0.036(3) 0.001(2) 0.001(2) -0.006(2)
C21 0.037(3) 0.030(3) 0.068(4) 0.000(3) 0.005(3) -0.005(2)
C22 0.024(2) 0.033(3) 0.048(3) -0.002(2) 0.003(2) -0.002(2)
C23 0.046(3) 0.040(3) 0.069(4) 0.012(3) 0.004(3) 0.016(3)
C24 0.070(5) 0.052(4) 0.092(6) 0.019(4) 0.017(4) 0.026(4)
C25 0.059(4) 0.046(4) 0.102(6) -0.001(4) 0.014(4) 0.019(3)
C26 0.057(4) 0.063(4) 0.076(5) -0.020(4) 0.013(4) 0.015(3)
C27 0.037(3) 0.065(4) 0.060(4) -0.007(3) 0.002(3) 0.012(3)
C28A 0.030(3) 0.031(3) 0.073(4) 0.002(3) 0.006(3) 0.006(2)
C29A 0.039(5) 0.088(9) 0.31(2) -0.105(12) 0.023(9) 0.012(5)
C30A 0.047(6) 0.072(7) 0.29(2) 0.072(10) 0.078(9) 0.023(5)
C31A 0.100(10) 0.25(2) 0.091(9) 0.004(11) -0.007(7) 0.116(13)
C28B 0.030(3) 0.031(3) 0.073(4) 0.002(3) 0.006(3) 0.006(2)
N1 0.027(2) 0.030(2) 0.042(3) -0.0017(18) -0.0006(18) -0.0048(19)
N2 0.023(2) 0.020(2) 0.044(2) 0.0014(17) 0.0001(17) -0.0069(16)
N3 0.021(2) 0.0212(19) 0.042(2) 0.0015(16) 0.0000(17) -0.0019(15)
N4 0.042(3) 0.026(3) 0.101(4) -0.006(2) 0.008(3) -0.008(2)
Sb1A 0.0478(3) 0.0384(2) 0.0468(3) 0.00702(18) -0.00595(18) -0.01785(17)
F1A 0.102(4) 0.115(4) 0.069(3) 0.023(3) -0.036(3) -0.081(3)
F2A 0.052(2) 0.060(2) 0.056(2) 0.0119(18) 0.0002(18) -0.0105(18)
F3A 0.116(4) 0.041(2) 0.072(3) 0.007(2) 0.013(3) -0.010(2)
F4A 0.0429(19) 0.066(2) 0.051(2) -0.0103(18) -0.0057(16) -0.0076(16)
F5A 0.059(2) 0.093(3) 0.060(3) 0.012(2) 0.004(2) -0.029(2)
F6A 0.053(2) 0.055(3) 0.119(4) 0.018(2) -0.007(2) 0.006(2)

loop_
_atom_type_symbol
_atom_type_description
_atom_type_scat_dispersion_real
_atom_type_scat_dispersion_imag
_atom_type_scat_source
C C 0.0033 0.0016 'International Tables Vol C Tables 4.2.6.8 and 6.1.1.4'
H H 0.0000 0.0000 'International Tables Vol C Tables 4.2.6.8 and 6.1.1.4'
N N 0.0061 0.0033 'International Tables Vol C Tables 4.2.6.8 and 6.1.1.4'
F F 0.0171 0.0103 'International Tables Vol C Tables 4.2.6.8 and 6.1.1.4'
Ag Ag -0.8971 1.1015 'International Tables Vol C Tables 4.2.6.8 and 6.1.1.4'
Sb Sb -0.5866 1.5461 'International Tables Vol C Tables 4.2.6.8 and 6.1.1.4'

loop_
_geom_angle_atom_site_label_1
_geom_angle_atom_site_label_2
_geom_angle_atom_site_label_3
_geom_angle
_geom_angle_site_symmetry_1
_geom_angle_site_symmetry_3
_geom_angle_publ_flag
N2 Ag1 N4 145.63(17) . 4 ?
N2 Ag1 N1 124.55(15) . 2_565 ?
N4 Ag1 N1 89.59(16) 4 2_565 ?
N2 Ag1 C22 50.77(14) . . ?
N4 Ag1 C22 94.96(16) 4 . ?
N1 Ag1 C22 174.94(14) 2_565 . ?
N2 Ag1 N3 23.23(12) . . ?
N4 Ag1 N3 122.66(15) 4 . ?
N1 Ag1 N3 147.73(13) 2_565 . ?
C22 Ag1 N3 27.71(12) . . ?
C2 C1 C6 134.3(4) . . ?
C2 C1 C5 107.8(4) . . ?
C6 C1 C5 117.9(4) . . ?
C1 C2 C3 108.0(4) . . ?
C4 C3 C2 109.2(4) . . ?
C4 C3 C28A 126.5(4) . . ?
C2 C3 C28A 124.2(4) . . ?
C3 C4 C5 108.0(4) . . ?
C14 C5 C4 134.9(4) . . ?
C14 C5 C1 118.1(4) . . ?
C4 C5 C1 106.9(4) . . ?
N2 C6 C1 122.9(4) . . ?
N2 C6 C7 115.6(4) . . ?
C1 C6 C7 121.5(4) . . ?
C12 C7 C8 120.7(4) . . ?
C12 C7 C6 119.5(4) . . ?
C8 C7 C6 119.7(4) . . ?
C7 C8 C9 119.9(5) . . ?
C10 C9 C8 119.3(5) . . ?
C9 C10 C11 121.0(4) . . ?
C9 C10 C13 119.8(4) . . ?
C11 C10 C13 119.2(4) . . ?
C10 C11 C12 119.3(5) . . ?
C7 C12 C11 119.8(5) . . ?
N1 C13 C10 177.6(5) . . ?
N3 C14 C5 119.3(4) . . ?
N3 C14 C15 117.1(4) . . ?
C5 C14 C15 123.6(4) . . ?
C16 C15 C20 121.4(4) . . ?
C16 C15 C14 118.6(4) . . ?
C20 C15 C14 120.0(4) . . ?
C15 C16 C17 119.5(5) . . ?
C18 C17 C16 119.0(5) . . ?
C19 C18 C17 121.8(5) . . ?
C19 C18 C21 119.9(5) . . ?
C17 C18 C21 118.4(5) . . ?
C18 C19 C20 119.1(5) . . ?
C15 C20 C19 119.3(5) . . ?
N4 C21 C18 179.0(7) . . ?
C23 C22 C27 121.6(5) . . ?
C23 C22 N3 120.2(5) . . ?
C27 C22 N3 118.2(5) . . ?
C23 C22 Ag1 100.5(4) . . ?
C27 C22 Ag1 89.2(4) . . ?
N3 C22 Ag1 78.1(2) . . ?
C22 C23 C24 119.8(6) . . ?
C25 C24 C23 118.2(7) . . ?
C26 C25 C24 121.5(6) . . ?
C25 C26 C27 119.8(7) . . ?
C22 C27 C26 119.0(6) . . ?
C30A C28A C29A 110.5(7) . . ?
C30A C28A C31A 107.7(7) . . ?
C29A C28A C31A 107.1(7) . . ?
C30A C28A C3 112.0(5) . . ?
C29A C28A C3 111.9(5) . . ?
C31A C28A C3 107.3(6) . . ?
C13 N1 Ag1 175.7(4) . 2_565 ?
C6 N2 N3 117.6(4) . . ?
C6 N2 Ag1 124.0(3) . . ?
N3 N2 Ag1 117.6(3) . . ?
C14 N3 N2 124.2(4) . . ?
C14 N3 C22 122.9(4) . . ?
N2 N3 C22 112.9(4) . . ?
C14 N3 Ag1 161.9(3) . . ?
N2 N3 Ag1 39.2(2) . . ?
C22 N3 Ag1 74.1(2) . . ?
C21 N4 Ag1 165.6(5) . 3 ?
F6A Sb1A F1A 89.7(2) . . ?
F6A Sb1A F4A 90.1(2) . . ?
F1A Sb1A F4A 178.77(19) . . ?
F6A Sb1A F3A 179.4(2) . . ?
F1A Sb1A F3A 90.3(2) . . ?
F4A Sb1A F3A 90.03(19) . . ?
F6A Sb1A F2A 90.2(2) . . ?
F1A Sb1A F2A 89.9(2) . . ?
F4A Sb1A F2A 88.93(16) . . ?
F3A Sb1A F2A 90.33(18) . . ?
F6A Sb1A F5A 90.4(2) . . ?
F1A Sb1A F5A 91.7(2) . . ?
F4A Sb1A F5A 89.53(17) . . ?
F3A Sb1A F5A 89.07(19) . . ?
F2A Sb1A F5A 178.35(17) . . ?
F6B Sb1B F1B 90.0(12) . . ?
F6B Sb1B F5B 90.5(12) . . ?
F1B Sb1B F5B 91.9(12) . . ?
F6B Sb1B F4B 90.2(12) . . ?
F1B Sb1B F4B 177.9(14) . . ?
F5B Sb1B F4B 90.1(12) . . ?
F6B Sb1B F3B 179.5(15) . . ?
F1B Sb1B F3B 89.6(12) . . ?
F5B Sb1B F3B 89.2(12) . . ?
F4B Sb1B F3B 90.3(12) . . ?
F6B Sb1B F2B 90.0(12) . . ?
F1B Sb1B F2B 89.2(12) . . ?
F5B Sb1B F2B 178.8(14) . . ?
F4B Sb1B F2B 88.8(12) . . ?
F3B Sb1B F2B 90.2(12) . . ?

loop_
_geom_bond_atom_site_label_1
_geom_bond_atom_site_label_2
_geom_bond_distance
_geom_bond_site_symmetry_2
_geom_bond_publ_flag
Ag1 N2 2.199(4) . ?
Ag1 N4 2.203(5) 4 ?
Ag1 N1 2.327(4) 2_565 ?
Ag1 C22 3.031(5) . ?
Ag1 N3 3.084(4) . ?
C1 C2 1.385(7) . ?
C1 C6 1.386(7) . ?
C1 C5 1.456(6) . ?
C2 C3 1.417(7) . ?
C3 C4 1.394(7) . ?
C3 C28A 1.526(7) . ?
C4 C5 1.412(7) . ?
C5 C14 1.371(7) . ?
C6 N2 1.332(6) . ?
C6 C7 1.505(6) . ?
C7 C12 1.375(7) . ?
C7 C8 1.378(7) . ?
C8 C9 1.384(6) . ?
C9 C10 1.376(7) . ?
C10 C11 1.385(7) . ?
C10 C13 1.442(7) . ?
C11 C12 1.386(6) . ?
C13 N1 1.142(6) . ?
C14 N3 1.351(6) . ?
C14 C15 1.498(6) . ?
C15 C16 1.380(7) . ?
C15 C20 1.384(7) . ?
C16 C17 1.390(7) . ?
C17 C18 1.386(8) . ?
C18 C19 1.379(7) . ?
C18 C21 1.436(7) . ?
C19 C20 1.395(7) . ?
C21 N4 1.147(7) . ?
C22 C23 1.341(8) . ?
C22 C27 1.366(8) . ?
C22 N3 1.465(6) . ?
C23 C24 1.409(9) . ?
C24 C25 1.370(10) . ?
C25 C26 1.351(10) . ?
C26 C27 1.391(8) . ?
C28A C30A 1.470(9) . ?
C28A C29A 1.473(9) . ?
C28A C31A 1.520(12) . ?
N1 Ag1 2.327(4) 2_565 ?
N2 N3 1.372(5) . ?
N4 Ag1 2.203(5) 3 ?
Sb1A F6A 1.860(4) . ?
Sb1A F1A 1.864(4) . ?
Sb1A F4A 1.874(3) . ?
Sb1A F3A 1.877(4) . ?
Sb1A F2A 1.879(4) . ?
Sb1A F5A 1.880(4) . ?
Sb1B F6B 1.860(14) . ?
Sb1B F1B 1.867(14) . ?
Sb1B F5B 1.873(14) . ?
Sb1B F4B 1.874(14) . ?
Sb1B F3B 1.876(14) . ?
Sb1B F2B 1.883(14) . ?

loop_
_geom_torsion_atom_site_label_1
_geom_torsion_atom_site_label_2
_geom_torsion_atom_site_label_3
_geom_torsion_atom_site_label_4
_geom_torsion
_geom_torsion_site_symmetry_1
_geom_torsion_site_symmetry_2
_geom_torsion_site_symmetry_3
_geom_torsion_site_symmetry_4
_geom_torsion_publ_flag
C6 C1 C2 C3 178.8(5) . . . . ?
C5 C1 C2 C3 0.6(6) . . . . ?
C1 C2 C3 C4 -0.7(6) . . . . ?
C1 C2 C3 C28A -178.8(5) . . . . ?
C2 C3 C4 C5 0.6(6) . . . . ?
C28A C3 C4 C5 178.6(5) . . . . ?
C3 C4 C5 C14 -177.2(5) . . . . ?
C3 C4 C5 C1 -0.2(5) . . . . ?
C2 C1 C5 C14 177.3(4) . . . . ?
C6 C1 C5 C14 -1.2(6) . . . . ?
C2 C1 C5 C4 -0.3(5) . . . . ?
C6 C1 C5 C4 -178.8(4) . . . . ?
C2 C1 C6 N2 -177.3(5) . . . . ?
C5 C1 C6 N2 0.8(7) . . . . ?
C2 C1 C6 C7 1.9(8) . . . . ?
C5 C1 C6 C7 -180.0(4) . . . . ?
N2 C6 C7 C12 79.3(6) . . . . ?
C1 C6 C7 C12 -99.9(5) . . . . ?
N2 C6 C7 C8 -102.6(5) . . . . ?
C1 C6 C7 C8 78.1(6) . . . . ?
C12 C7 C8 C9 -2.4(7) . . . . ?
C6 C7 C8 C9 179.6(4) . . . . ?
C7 C8 C9 C10 0.5(7) . . . . ?
C8 C9 C10 C11 1.6(7) . . . . ?
C8 C9 C10 C13 -177.5(4) . . . . ?
C9 C10 C11 C12 -1.8(7) . . . . ?
C13 C10 C11 C12 177.3(4) . . . . ?
C8 C7 C12 C11 2.1(7) . . . . ?
C6 C7 C12 C11 -179.8(4) . . . . ?
C10 C11 C12 C7 -0.1(7) . . . . ?
C9 C10 C13 N1 99(13) . . . . ?
C11 C10 C13 N1 -80(13) . . . . ?
C4 C5 C14 N3 177.9(5) . . . . ?
C1 C5 C14 N3 1.2(7) . . . . ?
C4 C5 C14 C15 -2.6(9) . . . . ?
C1 C5 C14 C15 -179.4(4) . . . . ?
N3 C14 C15 C16 105.2(5) . . . . ?
C5 C14 C15 C16 -74.3(6) . . . . ?
N3 C14 C15 C20 -75.9(6) . . . . ?
C5 C14 C15 C20 104.7(6) . . . . ?
C20 C15 C16 C17 -0.2(8) . . . . ?
C14 C15 C16 C17 178.7(5) . . . . ?
C15 C16 C17 C18 0.3(8) . . . . ?
C16 C17 C18 C19 -0.3(8) . . . . ?
C16 C17 C18 C21 179.0(5) . . . . ?
C17 C18 C19 C20 0.2(8) . . . . ?
C21 C18 C19 C20 -179.0(5) . . . . ?
C16 C15 C20 C19 0.2(7) . . . . ?
C14 C15 C20 C19 -178.7(4) . . . . ?
C18 C19 C20 C15 -0.2(7) . . . . ?
C19 C18 C21 N4 123(44) . . . . ?
C17 C18 C21 N4 -57(44) . . . . ?
N2 Ag1 C22 C23 -123.6(4) . . . . ?
N4 Ag1 C22 C23 59.4(4) 4 . . . ?
N1 Ag1 C22 C23 -146.6(15) 2_565 . . . ?
N3 Ag1 C22 C23 -118.9(5) . . . . ?
N2 Ag1 C22 C27 114.4(4) . . . . ?
N4 Ag1 C22 C27 -62.7(4) 4 . . . ?
N1 Ag1 C22 C27 91.3(16) 2_565 . . . ?
N3 Ag1 C22 C27 119.0(5) . . . . ?
N2 Ag1 C22 N3 -4.7(2) . . . . ?
N4 Ag1 C22 N3 178.3(3) 4 . . . ?
N1 Ag1 C22 N3 -27.7(18) 2_565 . . . ?
C27 C22 C23 C24 1.6(9) . . . . ?
N3 C22 C23 C24 -176.4(6) . . . . ?
Ag1 C22 C23 C24 -94.1(6) . . . . ?
C22 C23 C24 C25 -3.1(11) . . . . ?
C23 C24 C25 C26 3.5(12) . . . . ?
C24 C25 C26 C27 -2.4(11) . . . . ?
C23 C22 C27 C26 -0.4(9) . . . . ?
N3 C22 C27 C26 177.6(5) . . . . ?
Ag1 C22 C27 C26 101.5(6) . . . . ?
C25 C26 C27 C22 0.8(10) . . . . ?
C4 C3 C28A C30A 28.4(10) . . . . ?
C2 C3 C28A C30A -153.8(9) . . . . ?
C4 C3 C28A C29A 153.1(8) . . . . ?
C2 C3 C28A C29A -29.1(10) . . . . ?
C4 C3 C28A C31A -89.6(9) . . . . ?
C2 C3 C28A C31A 88.2(9) . . . . ?
C10 C13 N1 Ag1 81(15) . . . 2_565 ?
C1 C6 N2 N3 -0.3(7) . . . . ?
C7 C6 N2 N3 -179.6(4) . . . . ?
C1 C6 N2 Ag1 -169.4(3) . . . . ?
C7 C6 N2 Ag1 11.4(6) . . . . ?
N4 Ag1 N2 C6 179.7(4) 4 . . . ?
N1 Ag1 N2 C6 -7.9(4) 2_565 . . . ?
C22 Ag1 N2 C6 174.5(5) . . . . ?
N3 Ag1 N2 C6 169.1(6) . . . . ?
N4 Ag1 N2 N3 10.6(5) 4 . . . ?
N1 Ag1 N2 N3 -176.9(3) 2_565 . . . ?
C22 Ag1 N2 N3 5.5(3) . . . . ?
C5 C14 N3 N2 -0.7(7) . . . . ?
C15 C14 N3 N2 179.8(4) . . . . ?
C5 C14 N3 C22 178.8(4) . . . . ?
C15 C14 N3 C22 -0.6(7) . . . . ?
C5 C14 N3 Ag1 19.9(13) . . . . ?
C15 C14 N3 Ag1 -159.5(8) . . . . ?
C6 N2 N3 C14 0.3(6) . . . . ?
Ag1 N2 N3 C14 170.0(4) . . . . ?
C6 N2 N3 C22 -179.3(4) . . . . ?
Ag1 N2 N3 C22 -9.6(5) . . . . ?
C6 N2 N3 Ag1 -169.8(6) . . . . ?
C23 C22 N3 C14 -78.0(7) . . . . ?
C27 C22 N3 C14 104.0(6) . . . . ?
Ag1 C22 N3 C14 -173.3(4) . . . . ?
C23 C22 N3 N2 101.6(6) . . . . ?
C27 C22 N3 N2 -76.4(6) . . . . ?
Ag1 C22 N3 N2 6.3(3) . . . . ?
C23 C22 N3 Ag1 95.3(5) . . . . ?
C27 C22 N3 Ag1 -82.6(5) . . . . ?
N2 Ag1 N3 C14 -27.5(9) . . . . ?
N4 Ag1 N3 C14 159.6(10) 4 . . . ?
N1 Ag1 N3 C14 -22.7(11) 2_565 . . . ?
C22 Ag1 N3 C14 161.7(11) . . . . ?
N4 Ag1 N3 N2 -172.9(3) 4 . . . ?
N1 Ag1 N3 N2 4.8(4) 2_565 . . . ?
C22 Ag1 N3 N2 -170.8(5) . . . . ?
N2 Ag1 N3 C22 170.8(5) . . . . ?
N4 Ag1 N3 C22 -2.0(3) 4 . . . ?
N1 Ag1 N3 C22 175.6(3) 2_565 . . . ?
C18 C21 N4 Ag1 122(43) . . . 3 ?
